data_4118545
loop_
_publ_author_name
'Zachary M. Hudson'
'Christina Sun'
'Michael G. Helander'
'Yi-Lu Chang'
'Zheng-Hong Lu'
'Suning Wang'

_publ_section_title
;
 Highly Efficient Blue Phosphorescence from Triarylboron-Functionalized
 Platinum(II) Complexes of N-Heterocyclic Carbenes
;
_journal_name_full 'Journal of the American Chemical Society'
_journal_page_first 13930
_journal_page_last 13933
_journal_paper_doi 10.1021/ja3048656
_journal_volume 134
_journal_year 2012
_chemical_formula_sum 'C33 H37 B N2 O2 Pt'
_chemical_formula_weight 699.55
_chemical_name_systematic
; 
 ? 
;
_space_group_IT_number 14
_symmetry_cell_setting monoclinic
_symmetry_space_group_name_Hall '-P 2ybc'
_symmetry_space_group_name_H-M 'P 1 21/c 1'
_atom_sites_solution_hydrogens geom
_atom_sites_solution_primary direct
_atom_sites_solution_secondary difmap
_audit_creation_method SHELXL-97
_cell_angle_alpha 90.00
_cell_angle_beta 97.853(3)
_cell_angle_gamma 90.00
_cell_formula_units_Z 4
_cell_length_a 17.450(3)
_cell_length_b 12.563(2)
_cell_length_c 13.497(2)
_cell_measurement_reflns_used 903
_cell_measurement_temperature 180(2)
_cell_measurement_theta_max 16.59
_cell_measurement_theta_min 3.05
_cell_volume 2931.1(8)
_computing_cell_refinement 'Bruker SAINT'
_computing_data_collection 'Bruker APEX2'
_computing_data_reduction 'Bruker SAINT'
_computing_molecular_graphics 'Bruker SHELXTL'
_computing_publication_material 'Bruker SHELXTL'
_computing_structure_refinement 'SHELXL-97 (Sheldrick, 1997)'
_computing_structure_solution 'SHELXS-97 (Sheldrick, 1990)'
_diffrn_ambient_temperature 180(2)
_diffrn_measured_fraction_theta_full 0.998
_diffrn_measured_fraction_theta_max 0.998
_diffrn_measurement_device_type 'Bruker APEX-II CCD'
_diffrn_measurement_method '\f and \w scans'
_diffrn_radiation_monochromator graphite
_diffrn_radiation_source 'fine-focus sealed tube'
_diffrn_radiation_type MoK\a
_diffrn_radiation_wavelength 0.71073
_diffrn_reflns_av_R_equivalents 0.1048
_diffrn_reflns_av_sigmaI/netI 0.1968
_diffrn_reflns_limit_h_max 21
_diffrn_reflns_limit_h_min -15
_diffrn_reflns_limit_k_max 12
_diffrn_reflns_limit_k_min -15
_diffrn_reflns_limit_l_max 16
_diffrn_reflns_limit_l_min -16
_diffrn_reflns_number 11852
_diffrn_reflns_theta_full 26.00
_diffrn_reflns_theta_max 26.00
_diffrn_reflns_theta_min 2.61
_diffrn_standards_number 0
_exptl_absorpt_coefficient_mu 4.819
_exptl_absorpt_correction_T_max 0.9534
_exptl_absorpt_correction_T_min 0.7946
_exptl_absorpt_correction_type multi-scan
_exptl_crystal_colour yellow
_exptl_crystal_density_diffrn 1.585
_exptl_crystal_description thin
_exptl_crystal_F_000 1392
_exptl_crystal_size_max 0.05
_exptl_crystal_size_mid 0.02
_exptl_crystal_size_min 0.01
_refine_diff_density_max 1.027
_refine_diff_density_min -0.609
_refine_diff_density_rms 0.160
_refine_ls_extinction_method none
_refine_ls_goodness_of_fit_ref 0.938
_refine_ls_hydrogen_treatment constr
_refine_ls_matrix_type full
_refine_ls_number_parameters 361
_refine_ls_number_reflns 5760
_refine_ls_number_restraints 1
_refine_ls_restrained_S_all 0.939
_refine_ls_R_factor_all 0.1750
_refine_ls_R_factor_gt 0.0593
_refine_ls_shift/su_max 0.000
_refine_ls_shift/su_mean 0.000
_refine_ls_structure_factor_coef Fsqd
_refine_ls_weighting_details 'calc w=1/[\s^2^(Fo^2^)+(0.0150P)^2^+0.0000P] where P=(Fo^2^+2Fc^2^)/3'
_refine_ls_weighting_scheme calc
_refine_ls_wR_factor_gt 0.0720
_refine_ls_wR_factor_ref 0.1000
_reflns_number_gt 2528
_reflns_number_total 5760
_reflns_threshold_expression >2sigma(I)
_cod_data_source_file ja3048656_si_002.cif
_cod_data_source_block zac40
_cod_database_code 4118545

loop_
_symmetry_equiv_pos_as_xyz
'x, y, z'
'-x, y+1/2, -z+1/2'
'-x, -y, -z'
'x, -y-1/2, z-1/2'

loop_
_atom_site_label
_atom_site_type_symbol
_atom_site_fract_x
_atom_site_fract_y
_atom_site_fract_z
_atom_site_U_iso_or_equiv
_atom_site_adp_type
_atom_site_occupancy
_atom_site_symmetry_multiplicity
_atom_site_calc_flag
_atom_site_refinement_flags
Pt1 Pt 0.00308(3) 0.40538(4) 0.40524(4) 0.05017(17) Uani 1 1 d D
B1 B 0.3167(11) 0.1510(17) 0.5427(13) 0.090(6) Uani 1 1 d .
O1 O -0.1076(4) 0.4641(6) 0.3654(5) 0.060(2) Uani 1 1 d .
O2 O 0.0392(4) 0.4853(6) 0.2894(5) 0.061(2) Uani 1 1 d .
C1 C -0.0176(6) 0.3219(7) 0.5170(7) 0.050(4) Uani 1 1 d D
C2 C -0.1537(6) 0.3552(9) 0.5556(9) 0.074(4) Uani 1 1 d .
H2A H -0.1946 0.3015 0.5543 0.111 Uiso 1 1 calc R
H2B H -0.1607 0.3952 0.4927 0.111 Uiso 1 1 calc R
H2C H -0.1564 0.4040 0.6117 0.111 Uiso 1 1 calc R
C3 C -0.0559(9) 0.2302(11) 0.6449(9) 0.071(4) Uani 1 1 d .
H3A H -0.0879 0.2048 0.6913 0.086 Uiso 1 1 calc R
C4 C 0.0193(9) 0.2016(10) 0.6429(10) 0.076(5) Uani 1 1 d .
H4A H 0.0500 0.1535 0.6858 0.091 Uiso 1 1 calc R
C5 C 0.1062(8) 0.3384(9) 0.4395(8) 0.058(4) Uani 1 1 d .
C6 C 0.1101(7) 0.2636(10) 0.5204(9) 0.052(3) Uani 1 1 d .
C7 C 0.1738(7) 0.2036(9) 0.5544(9) 0.061(4) Uani 1 1 d .
H7A H 0.1723 0.1544 0.6075 0.073 Uiso 1 1 calc R
C8 C 0.2406(8) 0.2159(9) 0.5101(10) 0.062(4) Uani 1 1 d .
C9 C 0.2386(7) 0.2912(10) 0.4302(9) 0.065(4) Uani 1 1 d .
H9A H 0.2836 0.3020 0.3991 0.078 Uiso 1 1 calc R
C10 C 0.1717(7) 0.3490(9) 0.3970(9) 0.056(4) Uani 1 1 d .
H10A H 0.1722 0.3973 0.3429 0.067 Uiso 1 1 calc R
C11 C 0.0378(7) 0.5908(10) 0.1468(8) 0.088(4) Uani 1 1 d .
H11A H 0.0932 0.5742 0.1591 0.132 Uiso 1 1 calc R
H11B H 0.0307 0.6682 0.1454 0.132 Uiso 1 1 calc R
H11C H 0.0154 0.5606 0.0824 0.132 Uiso 1 1 calc R
C12 C -0.0018(9) 0.5437(9) 0.2290(10) 0.066(4) Uani 1 1 d .
C13 C -0.0804(9) 0.5698(11) 0.2291(11) 0.085(5) Uani 1 1 d .
H13A H -0.1036 0.6174 0.1791 0.101 Uiso 1 1 calc R
C14 C -0.1271(8) 0.5301(11) 0.2985(11) 0.066(4) Uani 1 1 d .
C15 C -0.2107(6) 0.5640(9) 0.2881(8) 0.083(5) Uani 1 1 d .
H15A H -0.2222 0.5928 0.3520 0.124 Uiso 1 1 calc R
H15B H -0.2440 0.5024 0.2694 0.124 Uiso 1 1 calc R
H15C H -0.2203 0.6188 0.2362 0.124 Uiso 1 1 calc R
C16 C 0.3953(9) 0.1949(16) 0.5130(11) 0.093(5) Uani 1 1 d .
C17 C 0.4378(14) 0.136(2) 0.4505(13) 0.114(8) Uani 1 1 d .
C18 C 0.5039(16) 0.174(2) 0.4227(15) 0.139(9) Uani 1 1 d .
H18A H 0.5295 0.1331 0.3780 0.167 Uiso 1 1 calc R
C19 C 0.5369(12) 0.273(2) 0.4576(17) 0.126(8) Uani 1 1 d .
C20 C 0.4939(12) 0.3334(17) 0.5202(14) 0.136(8) Uani 1 1 d .
H20A H 0.5132 0.4004 0.5449 0.164 Uiso 1 1 calc R
C21 C 0.4250(11) 0.2967(17) 0.5457(13) 0.112(7) Uani 1 1 d .
C22 C 0.3850(8) 0.3683(13) 0.6134(12) 0.144(8) Uani 1 1 d .
H22A H 0.4236 0.4123 0.6541 0.217 Uiso 1 1 calc R
H22B H 0.3576 0.3244 0.6574 0.217 Uiso 1 1 calc R
H22C H 0.3478 0.4143 0.5725 0.217 Uiso 1 1 calc R
C23 C 0.6100(11) 0.3167(17) 0.4234(15) 0.209(11) Uani 1 1 d .
H23A H 0.6195 0.2799 0.3623 0.314 Uiso 1 1 calc R
H23B H 0.6538 0.3051 0.4759 0.314 Uiso 1 1 calc R
H23C H 0.6038 0.3931 0.4100 0.314 Uiso 1 1 calc R
C24 C 0.4078(9) 0.0304(15) 0.4075(11) 0.140(8) Uani 1 1 d .
H24A H 0.4484 -0.0052 0.3763 0.210 Uiso 1 1 calc R
H24B H 0.3626 0.0426 0.3572 0.210 Uiso 1 1 calc R
H24C H 0.3930 -0.0144 0.4611 0.210 Uiso 1 1 calc R
C25 C 0.3112(9) 0.0444(14) 0.6106(11) 0.092(5) Uani 1 1 d .
C26 C 0.2600(10) -0.0370(14) 0.5759(11) 0.098(6) Uani 1 1 d .
C27 C 0.2586(10) -0.1258(13) 0.6389(14) 0.120(6) Uani 1 1 d .
H27A H 0.2241 -0.1813 0.6145 0.144 Uiso 1 1 calc R
C28 C 0.3008(16) -0.143(2) 0.7313(18) 0.150(11) Uani 1 1 d .
C29 C 0.3496(13) -0.057(2) 0.7577(17) 0.142(11) Uani 1 1 d .
H29A H 0.3813 -0.0626 0.8206 0.171 Uiso 1 1 calc R
C30 C 0.3590(11) 0.038(2) 0.7052(12) 0.126(8) Uani 1 1 d .
C31 C 0.4143(9) 0.1199(16) 0.7470(11) 0.160(9) Uani 1 1 d .
H31A H 0.4437 0.0937 0.8093 0.240 Uiso 1 1 calc R
H31B H 0.3861 0.1845 0.7607 0.240 Uiso 1 1 calc R
H31C H 0.4499 0.1361 0.6989 0.240 Uiso 1 1 calc R
C32 C 0.2968(11) -0.2433(14) 0.7885(12) 0.201(10) Uani 1 1 d .
H32A H 0.2591 -0.2914 0.7513 0.301 Uiso 1 1 calc R
H32B H 0.2808 -0.2274 0.8537 0.301 Uiso 1 1 calc R
H32C H 0.3478 -0.2773 0.7982 0.301 Uiso 1 1 calc R
C33 C 0.2126(8) -0.0372(11) 0.4747(9) 0.115(6) Uani 1 1 d .
H33A H 0.2022 0.0363 0.4525 0.173 Uiso 1 1 calc R
H33B H 0.1636 -0.0742 0.4781 0.173 Uiso 1 1 calc R
H33C H 0.2411 -0.0739 0.4270 0.173 Uiso 1 1 calc R
N1 N -0.0784(6) 0.3027(8) 0.5679(8) 0.060(3) Uani 1 1 d .
N2 N 0.0410(7) 0.2615(8) 0.5604(8) 0.061(3) Uani 1 1 d .

loop_
_atom_site_aniso_label
_atom_site_aniso_U_11
_atom_site_aniso_U_22
_atom_site_aniso_U_33
_atom_site_aniso_U_23
_atom_site_aniso_U_13
_atom_site_aniso_U_12
Pt1 0.0630(3) 0.0380(3) 0.0452(3) -0.0034(3) -0.0081(2) 0.0084(4)
B1 0.077(14) 0.128(18) 0.059(12) -0.038(12) -0.009(11) 0.036(13)
O1 0.072(6) 0.051(6) 0.052(5) -0.004(4) -0.011(5) 0.018(5)
O2 0.078(6) 0.049(6) 0.049(5) -0.003(4) -0.011(5) 0.012(5)
C1 0.020(7) 0.041(8) 0.082(10) -0.036(7) -0.024(7) 0.020(6)
C2 0.079(10) 0.066(10) 0.078(10) 0.004(7) 0.015(8) 0.010(8)
C3 0.103(12) 0.065(11) 0.043(8) -0.013(8) -0.003(9) -0.003(9)
C4 0.099(12) 0.052(10) 0.065(10) 0.001(8) -0.032(10) 0.009(9)
C5 0.091(11) 0.048(9) 0.035(7) -0.002(6) 0.007(8) -0.010(8)
C6 0.051(9) 0.064(10) 0.043(8) -0.019(7) 0.010(7) -0.016(8)
C7 0.055(8) 0.056(9) 0.062(9) -0.015(7) -0.030(8) 0.017(8)
C8 0.062(9) 0.032(8) 0.082(11) -0.007(7) -0.020(8) 0.019(7)
C9 0.080(10) 0.049(9) 0.065(9) -0.010(8) 0.005(8) 0.017(8)
C10 0.066(9) 0.037(8) 0.062(9) 0.000(6) -0.004(8) 0.006(7)
C11 0.142(12) 0.060(9) 0.057(8) 0.013(9) -0.007(9) 0.020(11)
C12 0.092(12) 0.030(8) 0.073(11) -0.002(7) 0.003(10) -0.018(8)
C13 0.084(11) 0.078(13) 0.079(11) 0.009(9) -0.034(9) 0.015(10)
C14 0.068(11) 0.046(10) 0.076(11) -0.020(8) -0.015(9) 0.013(8)
C15 0.067(9) 0.097(12) 0.076(9) -0.019(8) -0.019(7) 0.047(8)
C16 0.074(12) 0.138(17) 0.067(11) -0.012(11) 0.003(10) 0.044(12)
C17 0.104(15) 0.17(2) 0.064(12) -0.015(12) 0.009(12) 0.090(17)
C18 0.12(2) 0.20(3) 0.092(16) 0.014(18) 0.008(15) 0.10(2)
C19 0.086(17) 0.17(2) 0.119(18) -0.002(17) 0.015(14) 0.059(17)
C20 0.071(13) 0.20(2) 0.133(17) -0.025(15) -0.008(14) 0.006(15)
C21 0.072(13) 0.142(19) 0.117(15) -0.064(14) -0.008(12) 0.020(13)
C22 0.107(13) 0.164(19) 0.157(16) -0.099(15) -0.001(12) -0.006(12)
C23 0.115(16) 0.31(3) 0.21(2) 0.07(2) 0.067(17) 0.061(19)
C24 0.157(18) 0.17(2) 0.086(12) -0.031(13) 0.000(12) 0.088(15)
C25 0.096(13) 0.100(14) 0.077(11) -0.004(11) -0.001(10) 0.066(11)
C26 0.136(16) 0.076(13) 0.075(12) -0.004(10) -0.005(11) 0.038(11)
C27 0.166(17) 0.082(15) 0.121(15) 0.025(12) 0.052(14) 0.050(12)
C28 0.23(3) 0.15(2) 0.081(17) 0.058(17) 0.041(19) 0.09(2)
C29 0.16(2) 0.18(3) 0.086(16) 0.031(19) 0.017(16) 0.12(2)
C30 0.114(16) 0.19(2) 0.065(12) 0.010(13) -0.011(11) 0.105(15)
C31 0.109(14) 0.27(3) 0.080(12) -0.035(15) -0.046(11) 0.035(16)
C32 0.27(2) 0.19(2) 0.146(17) 0.129(17) 0.054(16) 0.101(18)
C33 0.183(16) 0.101(13) 0.050(9) -0.008(8) -0.024(11) 0.007(11)
N1 0.064(8) 0.052(7) 0.059(7) -0.014(6) -0.008(7) 0.002(7)
N2 0.079(9) 0.046(7) 0.054(7) 0.010(6) -0.004(7) -0.023(7)

loop_
_atom_type_symbol
_atom_type_description
_atom_type_scat_dispersion_real
_atom_type_scat_dispersion_imag
_atom_type_scat_source
C C 0.0033 0.0016 'International Tables Vol C Tables 4.2.6.8 and 6.1.1.4'
H H 0.0000 0.0000 'International Tables Vol C Tables 4.2.6.8 and 6.1.1.4'
N N 0.0061 0.0033 'International Tables Vol C Tables 4.2.6.8 and 6.1.1.4'
O O 0.0106 0.0060 'International Tables Vol C Tables 4.2.6.8 and 6.1.1.4'
B B 0.0013 0.0007 'International Tables Vol C Tables 4.2.6.8 and 6.1.1.4'
Pt Pt -1.7033 8.3905 'International Tables Vol C Tables 4.2.6.8 and 6.1.1.4'

loop_
_geom_angle_atom_site_label_1
_geom_angle_atom_site_label_2
_geom_angle_atom_site_label_3
_geom_angle
C1 Pt1 C5 81.2(5)
C1 Pt1 O2 172.5(4)
C5 Pt1 O2 91.3(4)
C1 Pt1 O1 97.5(4)
C5 Pt1 O1 175.6(4)
O2 Pt1 O1 90.0(3)
C8 B1 C16 118.5(17)
C8 B1 C25 118.2(15)
C16 B1 C25 123.2(14)
C14 O1 Pt1 125.6(10)
C12 O2 Pt1 125.7(9)
N2 C1 N1 106.2(9)
N2 C1 Pt1 116.1(8)
N1 C1 Pt1 137.7(9)
N1 C2 H2A 109.5
N1 C2 H2B 109.5
H2A C2 H2B 109.5
N1 C2 H2C 109.5
H2A C2 H2C 109.5
H2B C2 H2C 109.5
C4 C3 N1 109.3(13)
C4 C3 H3A 125.3
N1 C3 H3A 125.3
C3 C4 N2 103.5(11)
C3 C4 H4A 128.2
N2 C4 H4A 128.2
C10 C5 C6 115.6(12)
C10 C5 Pt1 130.6(10)
C6 C5 Pt1 113.7(10)
C7 C6 N2 124.6(13)
C7 C6 C5 124.5(12)
N2 C6 C5 110.9(12)
C6 C7 C8 119.0(13)
C6 C7 H7A 120.5
C8 C7 H7A 120.5
C7 C8 C9 117.4(11)
C7 C8 B1 123.3(14)
C9 C8 B1 119.2(14)
C10 C9 C8 121.4(12)
C10 C9 H9A 119.3
C8 C9 H9A 119.3
C5 C10 C9 122.0(12)
C5 C10 H10A 119.0
C9 C10 H10A 119.0
C12 C11 H11A 109.5
C12 C11 H11B 109.5
H11A C11 H11B 109.5
C12 C11 H11C 109.5
H11A C11 H11C 109.5
H11B C11 H11C 109.5
O2 C12 C13 127.4(14)
O2 C12 C11 115.6(13)
C13 C12 C11 117.0(13)
C12 C13 C14 124.6(13)
C12 C13 H13A 117.7
C14 C13 H13A 117.7
O1 C14 C13 126.3(13)
O1 C14 C15 115.0(15)
C13 C14 C15 118.5(13)
C14 C15 H15A 109.5
C14 C15 H15B 109.5
H15A C15 H15B 109.5
C14 C15 H15C 109.5
H15A C15 H15C 109.5
H15B C15 H15C 109.5
C17 C16 C21 117.4(19)
C17 C16 B1 121(2)
C21 C16 B1 121.7(17)
C18 C17 C16 121(2)
C18 C17 C24 118(2)
C16 C17 C24 121(2)
C17 C18 C19 123(3)
C17 C18 H18A 118.6
C19 C18 H18A 118.6
C20 C19 C18 116(2)
C20 C19 C23 122(2)
C18 C19 C23 122(3)
C21 C20 C19 121(2)
C21 C20 H20A 119.3
C19 C20 H20A 119.3
C20 C21 C16 121.1(18)
C20 C21 C22 116.2(19)
C16 C21 C22 122.7(18)
C21 C22 H22A 109.5
C21 C22 H22B 109.5
H22A C22 H22B 109.5
C21 C22 H22C 109.5
H22A C22 H22C 109.5
H22B C22 H22C 109.5
C19 C23 H23A 109.5
C19 C23 H23B 109.5
H23A C23 H23B 109.5
C19 C23 H23C 109.5
H23A C23 H23C 109.5
H23B C23 H23C 109.5
C17 C24 H24A 109.5
C17 C24 H24B 109.5
H24A C24 H24B 109.5
C17 C24 H24C 109.5
H24A C24 H24C 109.5
H24B C24 H24C 109.5
C26 C25 C30 121.7(18)
C26 C25 B1 119.7(15)
C30 C25 B1 118.6(18)
C25 C26 C27 116.2(16)
C25 C26 C33 123.8(16)
C27 C26 C33 119.9(17)
C28 C27 C26 128(2)
C28 C27 H27A 115.8
C26 C27 H27A 115.8
C27 C28 C29 110(2)
C27 C28 C32 123(3)
C29 C28 C32 127(3)
C28 C29 C30 130(3)
C28 C29 H29A 115.2
C30 C29 H29A 115.2
C29 C30 C25 114(2)
C29 C30 C31 121.0(18)
C25 C30 C31 125(2)
C30 C31 H31A 109.5
C30 C31 H31B 109.5
H31A C31 H31B 109.5
C30 C31 H31C 109.5
H31A C31 H31C 109.5
H31B C31 H31C 109.5
C28 C32 H32A 109.5
C28 C32 H32B 109.5
H32A C32 H32B 109.5
C28 C32 H32C 109.5
H32A C32 H32C 109.5
H32B C32 H32C 109.5
C26 C33 H33A 109.5
C26 C33 H33B 109.5
H33A C33 H33B 109.5
C26 C33 H33C 109.5
H33A C33 H33C 109.5
H33B C33 H33C 109.5
C1 N1 C3 109.4(10)
C1 N1 C2 127.9(11)
C3 N1 C2 122.5(12)
C1 N2 C6 118.0(11)
C1 N2 C4 111.6(11)
C6 N2 C4 130.4(12)

loop_
_geom_bond_atom_site_label_1
_geom_bond_atom_site_label_2
_geom_bond_distance
Pt1 C1 1.912(8)
Pt1 C5 1.983(13)
Pt1 O2 2.030(8)
Pt1 O1 2.068(7)
B1 C8 1.568(19)
B1 C16 1.58(2)
B1 C25 1.63(2)
O1 C14 1.239(14)
O2 C12 1.247(13)
C1 N2 1.343(11)
C1 N1 1.362(12)
C2 N1 1.459(12)
C2 H2A 0.9800
C2 H2B 0.9800
C2 H2C 0.9800
C3 C4 1.364(15)
C3 N1 1.397(14)
C3 H3A 0.9500
C4 N2 1.436(15)
C4 H4A 0.9500
C5 C10 1.354(14)
C5 C6 1.435(14)
C6 C7 1.370(14)
C6 N2 1.387(13)
C7 C8 1.390(15)
C7 H7A 0.9500
C8 C9 1.431(15)
C9 C10 1.395(13)
C9 H9A 0.9500
C10 H10A 0.9500
C11 C12 1.506(15)
C11 H11A 0.9800
C11 H11B 0.9800
C11 H11C 0.9800
C12 C13 1.410(17)
C13 C14 1.414(17)
C13 H13A 0.9500
C14 C15 1.508(15)
C15 H15A 0.9800
C15 H15B 0.9800
C15 H15C 0.9800
C16 C17 1.408(19)
C16 C21 1.43(2)
C17 C18 1.35(2)
C17 C24 1.51(2)
C18 C19 1.43(2)
C18 H18A 0.9500
C19 C20 1.42(2)
C19 C23 1.52(2)
C20 C21 1.38(2)
C20 H20A 0.9500
C21 C22 1.519(18)
C22 H22A 0.9800
C22 H22B 0.9800
C22 H22C 0.9800
C23 H23A 0.9800
C23 H23B 0.9800
C23 H23C 0.9800
C24 H24A 0.9800
C24 H24B 0.9800
C24 H24C 0.9800
C25 C26 1.397(19)
C25 C30 1.428(18)
C26 C27 1.404(19)
C26 C33 1.497(16)
C27 C28 1.38(2)
C27 H27A 0.9500
C28 C29 1.40(3)
C28 C32 1.48(3)
C29 C30 1.40(3)
C29 H29A 0.9500
C30 C31 1.47(2)
C31 H31A 0.9800
C31 H31B 0.9800
C31 H31C 0.9800
C32 H32A 0.9800
C32 H32B 0.9800
C32 H32C 0.9800
C33 H33A 0.9800
C33 H33B 0.9800
C33 H33C 0.9800
